data_1540481
loop_
_publ_author_name
'Shen, De-Yang'
'Nguyen, Thi Ngan'
'Wu, Shwu-Jen'
'Shiao, Young-Ji'
'Hung, Hsin-Yi'
'Kuo, Ping-Chung'
'Kuo, Daih-Huang'
'Thang, Tran Dinh'
'Wu, Tian-Shung'

_publ_section_title
;
 \g- and \d-Lactams from the Leaves of Clausena lansium.
;
_journal_issue 11
_journal_name_full 'Journal of natural products'
_journal_page_first 2521
_journal_page_last 2530
_journal_paper_doi 10.1021/acs.jnatprod.5b00148
_journal_volume 78
_journal_year 2015
_chemical_formula_moiety 'C21 H19 N O4'
_chemical_formula_sum 'C21 H19 N O4'
_chemical_formula_weight 349.37
_space_group_IT_number 61
_symmetry_cell_setting orthorhombic
_symmetry_Int_Tables_number 61
_symmetry_space_group_name_Hall '-P 2ac 2ab'
_symmetry_space_group_name_H-M 'P b c a'
_atom_sites_solution_hydrogens geom
_atom_sites_solution_primary direct
_atom_sites_solution_secondary difmap
_audit_creation_method SHELXL-97
_cell_angle_alpha 90.00
_cell_angle_beta 90.00
_cell_angle_gamma 90.00
_cell_formula_units_Z 8
_cell_length_a 9.4116(3)
_cell_length_b 15.8331(5)
_cell_length_c 24.7415(10)
_cell_measurement_reflns_used 4214
_cell_measurement_temperature 297(2)
_cell_measurement_theta_max 29.2319
_cell_measurement_theta_min 3.0039
_cell_volume 3686.8(2)
_computing_cell_refinement
; 
CrysAlis RED, Oxford Diffraction Ltd., 
Version 1.171.32.29 (release 10-06-2008 CrysAlis171 .NET) 
(compiled Jun 10 2008,16:49:55) 
;
_computing_data_collection
; 
CrysAlis CCD, Oxford Diffraction Ltd., 
Version 1.171.32.29 (release 10-06-2008 CrysAlis171 .NET) 
(compiled Jun 10 2008,16:49:55) 
;
_computing_data_reduction
; 
CrysAlis RED, Oxford Diffraction Ltd., 
Version 1.171.32.29 (release 10-06-2008 CrysAlis171 .NET) 
(compiled Jun 10 2008,16:49:55) 
;
_computing_molecular_graphics 'Bruker SHELXTL'
_computing_publication_material 'Bruker SHELXTL'
_computing_structure_refinement 'SHELXL-97 (Sheldrick, 2008)'
_computing_structure_solution 'SHELXS-97 (Sheldrick, 2008)'
_diffrn_ambient_temperature 297(2)
_diffrn_measured_fraction_theta_full 0.998
_diffrn_measured_fraction_theta_max 0.867
_diffrn_measurement_device_type 'CCD detector'
_diffrn_measurement_method '\w scans'
_diffrn_radiation_monochromator graphite
_diffrn_radiation_probe x-ray
_diffrn_radiation_type MoK\a
_diffrn_radiation_wavelength 0.71073
_diffrn_reflns_av_R_equivalents 0.0220
_diffrn_reflns_av_sigmaI/netI 0.0412
_diffrn_reflns_limit_h_max 12
_diffrn_reflns_limit_h_min -12
_diffrn_reflns_limit_k_max 16
_diffrn_reflns_limit_k_min -20
_diffrn_reflns_limit_l_max 33
_diffrn_reflns_limit_l_min -17
_diffrn_reflns_number 11035
_diffrn_reflns_theta_full 26.00
_diffrn_reflns_theta_max 29.29
_diffrn_reflns_theta_min 3.01
_diffrn_source 'fine-focus sealed tube'
_exptl_absorpt_coefficient_mu 0.087
_exptl_absorpt_correction_T_max 1.00000
_exptl_absorpt_correction_T_min 0.99235
_exptl_absorpt_correction_type multi-scan
_exptl_absorpt_process_details
; 
CrysAlisPro, Oxford Diffraction Ltd., 
Version 1.171.33.46 (release 27-08-2009 CrysAlis171 .NET) 
(compiled Aug 27 2009,17:19:36) 
Empirical absorption correction using spherical harmonics, 
 implemented in SCALE3 ABSPACK scaling algorithm. 
;
_exptl_crystal_colour colorless
_exptl_crystal_density_diffrn 1.259
_exptl_crystal_density_method 'not measured'
_exptl_crystal_description parallelepiped
_exptl_crystal_F_000 1472
_exptl_crystal_size_max 0.64
_exptl_crystal_size_mid 0.56
_exptl_crystal_size_min 0.42
_refine_diff_density_max 0.270
_refine_diff_density_min -0.199
_refine_diff_density_rms 0.037
_refine_ls_extinction_method none
_refine_ls_goodness_of_fit_ref 0.980
_refine_ls_hydrogen_treatment mixed
_refine_ls_matrix_type full
_refine_ls_number_parameters 239
_refine_ls_number_reflns 4362
_refine_ls_number_restraints 0
_refine_ls_restrained_S_all 0.980
_refine_ls_R_factor_all 0.0867
_refine_ls_R_factor_gt 0.0476
_refine_ls_shift/su_max 0.001
_refine_ls_shift/su_mean 0.000
_refine_ls_structure_factor_coef Fsqd
_refine_ls_weighting_details 'calc w=1/[\s^2^(Fo^2^)+(0.0768P)^2^+0.0000P] where ==(Fo^2^+2Fc^2^)/3'
_refine_ls_weighting_scheme calc
_refine_ls_wR_factor_gt 0.1284
_refine_ls_wR_factor_ref 0.1384
_reflns_number_gt 2512
_reflns_number_total 4362
_reflns_threshold_expression >2sigma(I)
_cod_data_source_file 7.cif
_cod_data_source_block 52353
_cod_depositor_comments 'Adding full bibliography for 1540475--1540484.cif.'
_cod_original_cell_volume 3686.9(2)
_cod_original_sg_symbol_Hall 'P 2ac 2ab'
_cod_database_code 1540481

loop_
_symmetry_equiv_pos_as_xyz
'x, y, z'
'-x+1/2, -y, z+1/2'
'-x, y+1/2, -z+1/2'
'x+1/2, -y+1/2, -z'
'-x, -y, -z'
'x-1/2, y, -z-1/2'
'x, -y-1/2, z-1/2'
'-x-1/2, y-1/2, z'

loop_
_atom_site_label
_atom_site_type_symbol
_atom_site_fract_x
_atom_site_fract_y
_atom_site_fract_z
_atom_site_U_iso_or_equiv
_atom_site_adp_type
_atom_site_occupancy
_atom_site_symmetry_multiplicity
_atom_site_calc_flag
_atom_site_refinement_flags
O1 O 0.35256(13) 0.16355(6) 0.67551(6) 0.0605(4) Uani 1 1 d .
O2 O 0.28624(14) 0.43853(8) 0.74075(5) 0.0523(4) Uani 1 1 d .
H2A H 0.366(3) 0.4002(17) 0.7463(10) 0.115(9) Uiso 1 1 d .
O3 O 0.02289(15) 0.33555(8) 0.74613(6) 0.0683(4) Uani 1 1 d .
O4 O 0.00433(14) 0.37546(10) 0.61776(7) 0.0787(5) Uani 1 1 d .
N N 0.19237(15) 0.24975(7) 0.71376(6) 0.0455(4) Uani 1 1 d .
C1 C 0.30212(18) 0.23384(9) 0.67782(7) 0.0401(4) Uani 1 1 d .
C2 C 0.35553(15) 0.30357(9) 0.64349(7) 0.0325(3) Uani 1 1 d .
C3 C 0.31067(15) 0.38304(9) 0.65077(6) 0.0329(4) Uani 1 1 d .
C4 C 0.20831(16) 0.40410(8) 0.69607(6) 0.0348(4) Uani 1 1 d .
C5 C 0.12989(19) 0.32718(9) 0.71908(7) 0.0437(4) Uani 1 1 d .
C6 C 0.1348(3) 0.17947(11) 0.74563(9) 0.0764(7) Uani 1 1 d .
H6A H 0.0599 0.1998 0.7685 0.115 Uiso 1 1 calc R
H6B H 0.2089 0.1556 0.7675 0.115 Uiso 1 1 calc R
H6C H 0.0980 0.1370 0.7217 0.115 Uiso 1 1 calc R
C7 C 0.46469(16) 0.27659(9) 0.60370(7) 0.0357(4) Uani 1 1 d .
C8 C 0.43123(18) 0.21877(11) 0.56339(7) 0.0460(4) Uani 1 1 d .
H8A H 0.3385 0.1991 0.5603 0.055 Uiso 1 1 calc R
C9 C 0.5327(2) 0.19025(12) 0.52813(8) 0.0576(5) Uani 1 1 d .
H9A H 0.5078 0.1529 0.5007 0.069 Uiso 1 1 calc R
C10 C 0.6706(2) 0.21658(12) 0.53312(9) 0.0624(6) Uani 1 1 d .
H10A H 0.7398 0.1962 0.5097 0.075 Uiso 1 1 calc R
C11 C 0.7063(2) 0.27306(12) 0.57274(9) 0.0631(6) Uani 1 1 d .
H11A H 0.7998 0.2913 0.5761 0.076 Uiso 1 1 calc R
C12 C 0.60425(18) 0.30304(10) 0.60769(8) 0.0492(5) Uani 1 1 d .
H12A H 0.6296 0.3416 0.6344 0.059 Uiso 1 1 calc R
C13 C 0.36373(16) 0.45563(9) 0.61806(7) 0.0393(4) Uani 1 1 d .
C14 C 0.4615(2) 0.51186(11) 0.63835(9) 0.0607(5) Uani 1 1 d .
H14A H 0.4996 0.5035 0.6726 0.073 Uiso 1 1 calc R
C15 C 0.5037(2) 0.58128(13) 0.60780(13) 0.0824(8) Uani 1 1 d .
H15A H 0.5705 0.6187 0.6218 0.099 Uiso 1 1 calc R
C16 C 0.4490(3) 0.59516(15) 0.55794(13) 0.0836(8) Uani 1 1 d .
H16A H 0.4764 0.6423 0.5381 0.100 Uiso 1 1 calc R
C17 C 0.3538(3) 0.53955(16) 0.53726(10) 0.0806(7) Uani 1 1 d .
H17A H 0.3176 0.5482 0.5027 0.097 Uiso 1 1 calc R
C18 C 0.3098(2) 0.47018(12) 0.56688(8) 0.0578(5) Uani 1 1 d .
H18A H 0.2435 0.4331 0.5523 0.069 Uiso 1 1 calc R
C19 C 0.09988(16) 0.47086(9) 0.68077(7) 0.0376(4) Uani 1 1 d .
H19A H 0.0475 0.4869 0.7129 0.045 Uiso 1 1 calc R
H19B H 0.1500 0.5205 0.6680 0.045 Uiso 1 1 calc R
C20 C -0.00315(17) 0.44414(12) 0.63859(8) 0.0492(5) Uani 1 1 d .
C21 C -0.1156(2) 0.50650(14) 0.62411(12) 0.0871(8) Uani 1 1 d .
H21A H -0.1755 0.4832 0.5964 0.131 Uiso 1 1 calc R
H21B H -0.0721 0.5574 0.6111 0.131 Uiso 1 1 calc R
H21C H -0.1718 0.5190 0.6555 0.131 Uiso 1 1 calc R

loop_
_atom_site_aniso_label
_atom_site_aniso_U_11
_atom_site_aniso_U_22
_atom_site_aniso_U_33
_atom_site_aniso_U_23
_atom_site_aniso_U_13
_atom_site_aniso_U_12
O1 0.0746(9) 0.0247(6) 0.0821(10) 0.0015(6) 0.0246(8) 0.0111(6)
O2 0.0556(7) 0.0501(7) 0.0511(8) -0.0170(6) -0.0142(7) 0.0124(6)
O3 0.0679(9) 0.0510(7) 0.0860(10) 0.0156(7) 0.0418(8) 0.0171(6)
O4 0.0611(9) 0.0740(9) 0.1009(12) -0.0324(9) -0.0237(9) 0.0021(7)
N 0.0546(8) 0.0269(6) 0.0551(8) 0.0040(6) 0.0178(8) 0.0041(6)
C1 0.0439(9) 0.0277(8) 0.0488(10) -0.0047(7) 0.0040(8) 0.0020(6)
C2 0.0315(7) 0.0272(7) 0.0387(8) -0.0033(7) -0.0022(7) 0.0006(6)
C3 0.0306(7) 0.0288(7) 0.0394(9) -0.0015(7) -0.0049(7) -0.0009(6)
C4 0.0377(8) 0.0262(7) 0.0404(8) -0.0055(7) -0.0025(8) 0.0031(6)
C5 0.0479(9) 0.0346(8) 0.0486(10) 0.0022(8) 0.0104(9) 0.0068(7)
C6 0.1013(16) 0.0371(10) 0.0907(17) 0.0170(11) 0.0440(15) 0.0054(10)
C7 0.0374(8) 0.0286(7) 0.0409(9) 0.0007(7) -0.0001(8) 0.0045(6)
C8 0.0434(9) 0.0469(9) 0.0476(10) -0.0092(8) -0.0027(9) 0.0032(7)
C9 0.0739(14) 0.0518(11) 0.0469(11) -0.0128(9) 0.0049(11) 0.0077(9)
C10 0.0622(13) 0.0589(11) 0.0661(13) -0.0022(11) 0.0243(11) 0.0104(10)
C11 0.0409(10) 0.0633(12) 0.0852(15) -0.0046(12) 0.0133(11) -0.0014(9)
C12 0.0413(9) 0.0464(9) 0.0599(11) -0.0108(9) 0.0052(10) -0.0028(7)
C13 0.0364(8) 0.0296(8) 0.0518(10) 0.0026(8) 0.0084(8) 0.0071(6)
C14 0.0565(11) 0.0429(10) 0.0826(14) 0.0092(10) -0.0039(12) -0.0119(8)
C15 0.0684(14) 0.0478(12) 0.131(2) 0.0130(14) 0.0165(17) -0.0165(10)
C16 0.0754(16) 0.0584(14) 0.117(2) 0.0401(15) 0.0322(17) 0.0080(12)
C17 0.0918(17) 0.0823(15) 0.0678(14) 0.0318(14) 0.0171(15) 0.0186(14)
C18 0.0671(13) 0.0540(11) 0.0523(11) 0.0069(10) 0.0044(11) 0.0007(10)
C19 0.0357(8) 0.0261(7) 0.0511(10) -0.0013(7) 0.0034(8) 0.0039(6)
C20 0.0407(9) 0.0470(10) 0.0600(12) 0.0068(10) -0.0029(9) -0.0042(7)
C21 0.0659(13) 0.0813(16) 0.114(2) 0.0201(15) -0.0300(16) 0.0156(11)

loop_
_atom_type_symbol
_atom_type_description
_atom_type_scat_dispersion_real
_atom_type_scat_dispersion_imag
_atom_type_scat_source
C C 0.0033 0.0016 'International Tables Vol C Tables 4.2.6.8 and =.1.1.4'
H H 0.0000 0.0000 'International Tables Vol C Tables 4.2.6.8 and =.1.1.4'
N N 0.0061 0.0033 'International Tables Vol C Tables 4.2.6.8 and =.1.1.4'
O O 0.0106 0.0060 'International Tables Vol C Tables 4.2.6.8 and =.1.1.4'

loop_
_geom_angle_atom_site_label_1
_geom_angle_atom_site_label_2
_geom_angle_atom_site_label_3
_geom_angle
C4 O2 H2A 105.4(15)
C5 N C1 123.08(13)
C5 N C6 118.01(15)
C1 N C6 118.83(13)
O1 C1 N 119.30(14)
O1 C1 C2 121.66(15)
N C1 C2 119.05(13)
C3 C2 C1 121.07(14)
C3 C2 C7 125.26(13)
C1 C2 C7 113.61(12)
C2 C3 C13 123.04(14)
C2 C3 C4 120.45(13)
C13 C3 C4 116.39(12)
O2 C4 C3 109.18(12)
O2 C4 C19 105.76(11)
C3 C4 C19 113.36(13)
O2 C4 C5 105.17(13)
C3 C4 C5 113.94(11)
C19 C4 C5 108.80(13)
O3 C5 N 120.48(15)
O3 C5 C4 121.07(13)
N C5 C4 118.01(14)
N C6 H6A 109.5
N C6 H6B 109.5
H6A C6 H6B 109.5
N C6 H6C 109.5
H6A C6 H6C 109.5
H6B C6 H6C 109.5
C12 C7 C8 117.79(16)
C12 C7 C2 121.51(15)
C8 C7 C2 120.54(14)
C9 C8 C7 121.07(17)
C9 C8 H8A 119.5
C7 C8 H8A 119.5
C10 C9 C8 120.21(19)
C10 C9 H9A 119.9
C8 C9 H9A 119.9
C9 C10 C11 119.74(19)
C9 C10 H10A 120.1
C11 C10 H10A 120.1
C10 C11 C12 120.28(18)
C10 C11 H11A 119.9
C12 C11 H11A 119.9
C11 C12 C7 120.89(17)
C11 C12 H12A 119.6
C7 C12 H12A 119.6
C14 C13 C18 118.14(17)
C14 C13 C3 121.65(17)
C18 C13 C3 120.14(16)
C13 C14 C15 120.3(2)
C13 C14 H14A 119.9
C15 C14 H14A 119.9
C16 C15 C14 120.9(2)
C16 C15 H15A 119.5
C14 C15 H15A 119.5
C15 C16 C17 119.3(2)
C15 C16 H16A 120.4
C17 C16 H16A 120.4
C16 C17 C18 120.9(2)
C16 C17 H17A 119.6
C18 C17 H17A 119.6
C13 C18 C17 120.5(2)
C13 C18 H18A 119.8
C17 C18 H18A 119.8
C20 C19 C4 114.57(13)
C20 C19 H19A 108.6
C4 C19 H19A 108.6
C20 C19 H19B 108.6
C4 C19 H19B 108.6
H19A C19 H19B 107.6
O4 C20 C19 121.27(16)
O4 C20 C21 122.41(19)
C19 C20 C21 116.32(18)
C20 C21 H21A 109.5
C20 C21 H21B 109.5
H21A C21 H21B 109.5
C20 C21 H21C 109.5
H21A C21 H21C 109.5
H21B C21 H21C 109.5

loop_
_geom_bond_atom_site_label_1
_geom_bond_atom_site_label_2
_geom_bond_distance
O1 C1 1.2114(17)
O2 C4 1.4342(18)
O2 H2A 0.98(3)
O3 C5 1.2163(19)
O4 C20 1.206(2)
N C5 1.3661(19)
N C1 1.386(2)
N C6 1.468(2)
C1 C2 1.481(2)
C2 C3 1.3394(19)
C2 C7 1.486(2)
C3 C13 1.492(2)
C3 C4 1.515(2)
C4 C19 1.517(2)
C4 C5 1.534(2)
C6 H6A 0.9600
C6 H6B 0.9600
C6 H6C 0.9600
C7 C12 1.382(2)
C7 C8 1.390(2)
C8 C9 1.370(2)
C8 H8A 0.9300
C9 C10 1.369(3)
C9 H9A 0.9300
C10 C11 1.369(3)
C10 H10A 0.9300
C11 C12 1.377(2)
C11 H11A 0.9300
C12 H12A 0.9300
C13 C14 1.375(2)
C13 C18 1.383(3)
C14 C15 1.392(3)
C14 H14A 0.9300
C15 C16 1.355(4)
C15 H15A 0.9300
C16 C17 1.357(3)
C16 H16A 0.9300
C17 C18 1.384(3)
C17 H17A 0.9300
C18 H18A 0.9300
C19 C20 1.486(2)
C19 H19A 0.9700
C19 H19B 0.9700
C20 C21 1.491(3)
C21 H21A 0.9600
C21 H21B 0.9600
C21 H21C 0.9600
